data_2105815
loop_
_publ_author_name
'Nuss, J\"urgen'
'Pfeiffer, Steffen'
'van Smaalen, Sander'
'Jansen, Martin'

_publ_section_title
;
 Structures of incommensurate and commensurate composite crystals
 Rb~x~MnO~2~ (x = 1.3711, 1.3636)
;
_journal_coden_ASTM ASBSDK
_journal_issue 1
_journal_name_full
;
 Acta Crystallographica, Section B: Structural Science
;
_journal_page_first 27
_journal_page_last 33
_journal_paper_doi 10.1107/S0108768109053312
_journal_volume 66
_journal_year 2010
_chemical_formula_structural 'Mn O2'
_chemical_formula_sum 'Mn O2'
_chemical_name_systematic
;
Rubidium Manganese Oxide (1/0.729/1.458) - (mn O2)-part
;
_space_group_IT_number 70
_symmetry_Int_Tables_number 70
_symmetry_space_group_name_Hall 'F 2 2 -1d'
_symmetry_space_group_name_H-M 'F d d d :1'
_audit_creation_date 2010/08/01
_cell_angle_alpha 90.
_cell_angle_beta 90.
_cell_angle_gamma 90.
_cell_formula_units_Z 8
_cell_length_a 12.2070(8)
_cell_length_b 20.1548(14)
_cell_length_c 2.7252(2)
_cell_volume 670.48(8)
_refine_ls_R_factor_all 0.0412
_cod_data_source_file 'data_MnO2melanie248069.cif'
_cod_data_source_block /var/www/cod/tmp/uploads/1396618725.42-D290F29E9218B844.cif
_cod_original_cell_volume 670.48
_cod_original_sg_symbol_H-M 'F d d d S'
_cod_original_formula_sum 'Mn1 O2'
_cod_database_code 2105815

loop_
_symmetry_equiv_pos_site_id
_symmetry_equiv_pos_as_xyz
1 'x+1/4, y+1/4, -z+1/4'
2 '-x+1/4, y+1/4, z+1/4'
3 '-x, -y, z'
4 'x, -y, -z'
5 'x+1/4, -y+1/4, z+1/4'
6 '-x+1/4, -y+1/4, -z+1/4'
7 '-x, y, -z'
8 'x, y, z'
9 'x+1/4, y+3/4, -z+3/4'
10 'x+3/4, y+1/4, -z+3/4'
11 'x+3/4, y+3/4, -z+1/4'
12 '-x+1/4, y+3/4, z+3/4'
13 '-x+3/4, y+1/4, z+3/4'
14 '-x+3/4, y+3/4, z+1/4'
15 '-x, -y+1/2, z+1/2'
16 '-x+1/2, -y, z+1/2'
17 '-x+1/2, -y+1/2, z'
18 'x, -y+1/2, -z+1/2'
19 'x+1/2, -y, -z+1/2'
20 'x+1/2, -y+1/2, -z'
21 'x+1/4, -y+3/4, z+3/4'
22 'x+3/4, -y+1/4, z+3/4'
23 'x+3/4, -y+3/4, z+1/4'
24 '-x+1/4, -y+3/4, -z+3/4'
25 '-x+3/4, -y+1/4, -z+3/4'
26 '-x+3/4, -y+3/4, -z+1/4'
27 '-x, y+1/2, -z+1/2'
28 '-x+1/2, y, -z+1/2'
29 '-x+1/2, y+1/2, -z'
30 'x, y+1/2, z+1/2'
31 'x+1/2, y, z+1/2'
32 'x+1/2, y+1/2, z'

loop_
_atom_site_aniso_label
_atom_site_aniso_type_symbol
_atom_site_aniso_U_11
_atom_site_aniso_U_22
_atom_site_aniso_U_33
_atom_site_aniso_U_12
_atom_site_aniso_U_13
_atom_site_aniso_U_23
Mn1 Mn2.5+ 0.01779(10) 0.01488(9) 0.01311(9) 0 0 0
O1 O1.25- 0.0438(7) 0.0363(6) 0.0200(4) -0.0153(6) -0.0006(5) -0.0052(4)

loop_
_atom_site_label
_atom_site_type_symbol
_atom_site_symmetry_multiplicity
_atom_site_Wyckoff_symbol
_atom_site_fract_x
_atom_site_fract_y
_atom_site_fract_z
_atom_site_occupancy
_atom_site_attached_hydrogens
_atom_site_U_iso_or_equiv
Mn1 Mn2.5+ 16 g 0 0 0.25 0.5 0 0.01526(5)
O1 O1.25- 32 h 0.07780(11) 0.03818(6) 0.75 0.5 0 0.0334(3)

loop_
_atom_type_symbol
_atom_type_oxidation_number
Mn2.5+ 2.5
O1.25- -1.25
